data_2208740
loop_
_publ_author_name
'Clegg, Jack K.'
'Hayter, Michael J.'
'Jolliffe, Katrina A.'
'Lindoy, Leonard F.'

_publ_section_title
;
 Tetraaquabis(pyridine-\k<i>N</i>)cobalt(II) diacetate
;
_journal_coeditor_code TK2017
_journal_issue 4
_journal_name_full 'Acta Crystallographica Section E'
_journal_page_first m873
_journal_page_last m874
_journal_paper_doi 10.1107/S1600536806010257
_journal_volume 62
_journal_year 2006
_chemical_formula_iupac '[Co (C5 H5 N)2 (H2 O)4] (C2 H3 O2)2'
_chemical_formula_moiety 'C10 H18 Co N2 O4 2+, 2C2 H3 O2 -'
_chemical_formula_sum 'C14 H24 Co N2 O8'
_chemical_formula_weight 407.28
_chemical_name_systematic
;
tetraaquadipyridylcobalt(II) acetate
;
_space_group_IT_number 11
_symmetry_cell_setting monoclinic
_symmetry_space_group_name_Hall '-P 2yb'
_symmetry_space_group_name_H-M 'P 1 21/m 1'
_atom_sites_solution_hydrogens geom
_atom_sites_solution_primary direct
_atom_sites_solution_secondary difmap
_cell_angle_alpha 90
_cell_angle_beta 105.286(2)
_cell_angle_gamma 90
_cell_formula_units_Z 2
_cell_length_a 8.3770(13)
_cell_length_b 9.6030(15)
_cell_length_c 11.6700(18)
_cell_measurement_reflns_used 6128
_cell_measurement_temperature 150(2)
_cell_measurement_theta_max 28.2
_cell_measurement_theta_min 2.5
_cell_volume 905.6(2)
_computing_cell_refinement 'SAINT (Siemens, 1995)'
_computing_data_collection 'SMART (Siemens, 1995)'
_computing_data_reduction 'SAINT and XPREP (Siemens, 1995)'
_computing_molecular_graphics 'ORTEP-3 (Farrugia, 1997) and WINGX-32 (Farrugia, 1999)'
_computing_publication_material 'enCIFer (Version 1.0; Allen <i>et al.</i>,  2004)'
_computing_structure_refinement 'SHELXL97 (Sheldrick, 1997)'
_computing_structure_solution 'SIR97 (Altomare <i>et al.</i>,  1999)'
_diffrn_ambient_temperature 150(2)
_diffrn_measured_fraction_theta_full 0.999
_diffrn_measured_fraction_theta_max 0.971
_diffrn_measurement_device_type 'Bruker SMART 1000 CCD'
_diffrn_measurement_method \w
_diffrn_radiation_monochromator graphite
_diffrn_radiation_source 'sealed tube'
_diffrn_radiation_type MoK\a
_diffrn_radiation_wavelength 0.71073
_diffrn_reflns_av_R_equivalents 0.018
_diffrn_reflns_av_sigmaI/netI 0.015
_diffrn_reflns_limit_h_max 11
_diffrn_reflns_limit_h_min -11
_diffrn_reflns_limit_k_max 12
_diffrn_reflns_limit_k_min -12
_diffrn_reflns_limit_l_max 14
_diffrn_reflns_limit_l_min -15
_diffrn_reflns_number 8936
_diffrn_reflns_theta_full 25.0
_diffrn_reflns_theta_max 28.3
_diffrn_reflns_theta_min 1.8
_diffrn_standards_decay_% 0.4
_diffrn_standards_number 145
_exptl_absorpt_coefficient_mu 0.991
_exptl_absorpt_correction_T_max 0.820
_exptl_absorpt_correction_T_min 0.668
_exptl_absorpt_correction_type multi-scan
_exptl_absorpt_process_details '(SADABS; Sheldrick, 2003)'
_exptl_crystal_colour Orange
_exptl_crystal_density_diffrn 1.494
_exptl_crystal_density_method 'not measured'
_exptl_crystal_description Prism
_exptl_crystal_F_000 426
_exptl_crystal_size_max 0.40
_exptl_crystal_size_mid 0.30
_exptl_crystal_size_min 0.20
_refine_diff_density_max 0.41
_refine_diff_density_min -0.20
_refine_ls_extinction_method none
_refine_ls_goodness_of_fit_ref 1.05
_refine_ls_hydrogen_treatment mixed
_refine_ls_matrix_type full
_refine_ls_number_parameters 141
_refine_ls_number_reflns 2304
_refine_ls_number_restraints 4
_refine_ls_restrained_S_all 1.05
_refine_ls_R_factor_all 0.026
_refine_ls_R_factor_gt 0.023
_refine_ls_shift/su_max 0.001
_refine_ls_shift/su_mean 0.000
_refine_ls_structure_factor_coef Fsqd
_refine_ls_weighting_details 'calc w=1/[\s^2^(Fo^2^)+(0.0396P)^2^+0.2088P] where P=(Fo^2^+2Fc^2^)/3'
_refine_ls_weighting_scheme calc
_refine_ls_wR_factor_gt 0.063
_refine_ls_wR_factor_ref 0.065
_reflns_number_gt 2148
_reflns_number_total 2304
_reflns_threshold_expression I>2\s(I)
_cod_data_source_file tk2017.cif
_cod_data_source_block I
_cod_original_sg_symbol_H-M P21/m
_cod_original_formula_sum 'C14 H24 Co1 N2 O8'
_cod_database_code 2208740
_cod_database_fobs_code 2208740

loop_
_symmetry_equiv_pos_as_xyz
'x, y, z'
'-x, y+1/2, -z'
'-x, -y, -z'
'x, -y-1/2, z'

loop_
_atom_site_type_symbol
_atom_site_label
_atom_site_fract_x
_atom_site_fract_y
_atom_site_fract_z
_atom_site_U_iso_or_equiv
_atom_site_adp_type
_atom_site_calc_flag
_atom_site_refinement_flags
_atom_site_occupancy
_atom_site_disorder_assembly
_atom_site_disorder_group
Co Co1 0.77092(2) 0.2500 0.744294(15) 0.01468(8) Uani d S 1 . .
O O3 0.46939(10) 0.86571(8) 0.61182(7) 0.02343(18) Uani d . 1 . .
O O4 0.08767(11) 0.86590(8) 0.90271(7) 0.02581(19) Uani d . 1 . .
O O1 0.88230(10) 0.40379(9) 0.86625(7) 0.02318(18) Uani d D 1 A 1
H H1O 0.9462(17) 0.4691(14) 0.8630(13) 0.028 Uiso d D 1 B 1
H H2O 0.8966(18) 0.3866(16) 0.9422(11) 0.028 Uiso d D 1 C 1
O O2 0.66030(10) 0.09583(8) 0.62259(7) 0.02111(17) Uani d D 1 A 2
H H3O 0.6028(16) 0.0264(14) 0.6321(12) 0.025 Uiso d D 1 D 2
H H4O 0.6281(17) 0.1154(16) 0.5475(11) 0.025 Uiso d D 1 E 2
N N2 0.57367(16) 0.2500 0.83100(11) 0.0188(3) Uani d S 1 . .
N N1 0.96660(16) 0.2500 0.65721(11) 0.0181(3) Uani d S 1 . .
C C1 0.2921(2) 0.2500 0.91493(14) 0.0295(4) Uani d S 1 . .
H H1 0.1947 0.2500 0.9421 0.035 Uiso calc SR 1 . .
C C2 0.36399(16) 0.12599(14) 0.89483(11) 0.0303(3) Uani d . 1 A .
H H2 0.3184 0.0393 0.9094 0.036 Uiso calc R 1 . .
C C5 1.17234(16) 0.37414(14) 0.58921(11) 0.0307(3) Uani d . 1 A .
H H5 1.2173 0.4608 0.5739 0.037 Uiso calc R 1 . .
C C9 0.51852(19) 0.7500 0.65807(13) 0.0192(3) Uani d S 1 . .
C C7 0.0961(2) 0.7500 0.85494(14) 0.0213(3) Uani d S 1 . .
C C4 1.03447(15) 0.36942(12) 0.63392(10) 0.0245(2) Uani d . 1 . .
H H4 0.9860 0.4548 0.6487 0.029 Uiso calc R 1 A .
C C3 0.50406(15) 0.13083(12) 0.85293(10) 0.0244(2) Uani d . 1 . .
H H3 0.5531 0.0454 0.8391 0.029 Uiso calc R 1 A .
C C10 0.6418(3) 0.7500 0.77855(17) 0.0425(5) Uani d S 1 . .
H H10A 0.6991 0.6601 0.7918 0.064 Uiso calc PR 0.50 . .
H H10B 0.5836 0.7652 0.8402 0.064 Uiso calc PR 0.50 . .
H H10C 0.7226 0.8246 0.7819 0.064 Uiso calc PR 0.50 . .
C C8 0.1210(3) 0.7500 0.73081(16) 0.0408(5) Uani d S 1 . .
H H8A 0.2045 0.6803 0.7261 0.061 Uiso calc PR 0.50 . .
H H8B 0.1584 0.8423 0.7131 0.061 Uiso calc PR 0.50 . .
H H8C 0.0162 0.7274 0.6730 0.061 Uiso calc PR 0.50 . .
C C6 1.2429(2) 0.2500 0.56747(15) 0.0312(4) Uani d S 1 . .
H H6 1.3384 0.2500 0.5380 0.037 Uiso calc SR 1 A .

loop_
_atom_site_aniso_label
_atom_site_aniso_U_11
_atom_site_aniso_U_22
_atom_site_aniso_U_33
_atom_site_aniso_U_12
_atom_site_aniso_U_13
_atom_site_aniso_U_23
Co1 0.01538(12) 0.01280(11) 0.01534(11) 0.000 0.00310(8) 0.000
O3 0.0298(4) 0.0158(4) 0.0223(4) -0.0012(3) 0.0027(3) 0.0019(3)
O4 0.0372(5) 0.0178(4) 0.0226(4) 0.0049(3) 0.0081(3) -0.0006(3)
O1 0.0294(4) 0.0218(4) 0.0178(4) -0.0098(3) 0.0051(3) -0.0026(3)
O2 0.0262(4) 0.0179(4) 0.0178(4) -0.0063(3) 0.0031(3) -0.0008(3)
N2 0.0188(6) 0.0182(6) 0.0190(6) 0.000 0.0041(5) 0.000
N1 0.0169(6) 0.0194(6) 0.0177(6) 0.000 0.0041(5) 0.000
C1 0.0188(7) 0.0498(11) 0.0201(7) 0.000 0.0055(6) 0.000
C2 0.0288(6) 0.0359(7) 0.0273(6) -0.0107(5) 0.0095(5) -0.0003(5)
C5 0.0283(6) 0.0365(7) 0.0302(6) -0.0109(5) 0.0124(5) 0.0006(5)
C9 0.0220(7) 0.0185(7) 0.0184(7) 0.000 0.0074(6) 0.000
C7 0.0251(8) 0.0181(7) 0.0210(7) 0.000 0.0063(6) 0.000
C4 0.0255(6) 0.0230(6) 0.0263(5) -0.0031(4) 0.0091(4) -0.0008(4)
C3 0.0270(6) 0.0207(6) 0.0270(5) -0.0030(4) 0.0097(4) -0.0011(4)
C10 0.0556(13) 0.0251(9) 0.0316(9) 0.000 -0.0150(9) 0.000
C8 0.0734(15) 0.0268(9) 0.0289(9) 0.000 0.0256(10) 0.000
C6 0.0204(8) 0.0513(11) 0.0234(8) 0.000 0.0088(6) 0.000

loop_
_atom_type_symbol
_atom_type_description
_atom_type_scat_dispersion_real
_atom_type_scat_dispersion_imag
_atom_type_scat_source
C C 0.0033 0.0016 'International Tables Vol C Tables 4.2.6.8 and 6.1.1.4'
H H 0.0000 0.0000 'International Tables Vol C Tables 4.2.6.8 and 6.1.1.4'
N N 0.0061 0.0033 'International Tables Vol C Tables 4.2.6.8 and 6.1.1.4'
O O 0.0106 0.0060 'International Tables Vol C Tables 4.2.6.8 and 6.1.1.4'
Co Co 0.3494 0.9721 'International Tables Vol C Tables 4.2.6.8 and 6.1.1.4'

loop_
_geom_angle_atom_site_label_1
_geom_angle_atom_site_label_2
_geom_angle_atom_site_label_3
_geom_angle_site_symmetry_1
_geom_angle_site_symmetry_3
_geom_angle
_geom_angle_publ_flag
N1 Co1 N2 . . 179.75(4) yes
O1 Co1 O1 . 4_565 89.80(5) yes
O2 Co1 O1 . . 179.80(3) yes
O2 Co1 O1 4_565 . 90.03(4) yes
O2 Co1 O1 . 4_565 90.03(4) ?
O2 Co1 O2 . 4_565 90.13(5) yes
O2 Co1 O1 4_565 4_565 179.80(3) ?
O2 Co1 N1 . . 86.30(3) ?
O2 Co1 N1 4_565 . 86.30(3) ?
O1 Co1 N1 . . 93.61(3) ?
O1 Co1 N1 4_565 . 93.61(3) ?
O2 Co1 N2 . . 93.53(3) ?
O2 Co1 N2 4_565 . 93.53(3) ?
O1 Co1 N2 . . 86.57(3) ?
O1 Co1 N2 4_565 . 86.57(3) ?
Co1 O1 H1O . . 132.7(10) ?
Co1 O1 H2O . . 118.1(10) ?
H1O O1 H2O . . 105.7(14) ?
Co1 O2 H3O . . 129.3(10) ?
Co1 O2 H4O . . 119.8(10) ?
H3O O2 H4O . . 105.5(13) ?
C3 N2 C3 4_565 . 117.40(14) ?
C3 N2 Co1 4_565 . 121.10(7) ?
C3 N2 Co1 . . 121.10(7) ?
C4 N1 C4 . 4_565 117.80(14) ?
C4 N1 Co1 . . 120.97(7) ?
C4 N1 Co1 4_565 . 120.97(7) ?
C2 C1 C2 4_565 . 118.99(16) ?
C2 C1 H1 4_565 . 120.5 ?
C2 C1 H1 . . 120.5 ?
C1 C2 C3 . . 118.58(12) ?
C1 C2 H2 . . 120.7 ?
C3 C2 H2 . . 120.7 ?
C6 C5 C4 . . 118.61(12) ?
C6 C5 H5 . . 120.7 ?
C4 C5 H5 . . 120.7 ?
O3 C9 O3 4_575 . 124.38(14) ?
O3 C9 C10 4_575 . 117.80(7) ?
O3 C9 C10 . . 117.80(7) ?
O4 C7 O4 . 4_575 124.95(14) ?
O4 C7 C8 . . 117.52(7) ?
O4 C7 C8 4_575 . 117.52(7) ?
N1 C4 C5 . . 122.96(11) ?
N1 C4 H4 . . 118.5 ?
C5 C4 H4 . . 118.5 ?
N2 C3 C2 . . 123.22(12) ?
N2 C3 H3 . . 118.4 ?
C2 C3 H3 . . 118.4 ?
C9 C10 H10A . . 109.5 ?
C9 C10 H10B . . 109.5 ?
H10A C10 H10B . . 109.5 ?
C9 C10 H10C . . 109.5 ?
H10A C10 H10C . . 109.5 ?
H10B C10 H10C . . 109.5 ?
C7 C8 H8A . . 109.5 ?
C7 C8 H8B . . 109.5 ?
H8A C8 H8B . . 109.5 ?
C7 C8 H8C . . 109.5 ?
H8A C8 H8C . . 109.5 ?
H8B C8 H8C . . 109.5 ?
C5 C6 C5 . 4_565 119.03(15) ?
C5 C6 H6 . . 120.5 ?
C5 C6 H6 4_565 . 120.5 ?

loop_
_geom_bond_atom_site_label_1
_geom_bond_atom_site_label_2
_geom_bond_site_symmetry_2
_geom_bond_distance
_geom_bond_publ_flag
Co1 O2 4_565 2.0914(8) ?
Co1 O1 4_565 2.0921(8) ?
Co1 N1 . 2.1444(13) yes
Co1 N2 . 2.1531(13) yes
Co1 O1 . 2.0921(8) yes
Co1 O2 . 2.0914(8) yes
O3 C9 . 1.2563(10) ?
O4 C7 . 1.2551(11) ?
O1 H1O . 0.832(13) ?
O1 H2O . 0.878(12) ?
O2 H3O . 0.846(12) ?
O2 H4O . 0.867(12) ?
N2 C3 4_565 1.3394(13) ?
N2 C3 . 1.3394(13) ?
N1 C4 . 1.3393(13) ?
N1 C4 4_565 1.3393(13) ?
C1 C2 4_565 1.3822(17) ?
C1 C2 . 1.3822(17) ?
C1 H1 . 0.9500 ?
C2 C3 . 1.3859(17) ?
C2 H2 . 0.9500 ?
C5 C6 . 1.3833(16) ?
C5 C4 . 1.3878(17) ?
C5 H5 . 0.9500 ?
C9 O3 4_575 1.2563(10) ?
C9 C10 . 1.509(2) ?
C7 O4 4_575 1.2551(11) ?
C7 C8 . 1.517(2) ?
C4 H4 . 0.9500 ?
C3 H3 . 0.9500 ?
C10 H10A . 0.9800 ?
C10 H10B . 0.9800 ?
C10 H10C . 0.9800 ?
C8 H8A . 0.9800 ?
C8 H8B . 0.9800 ?
C8 H8C . 0.9800 ?
C6 C5 4_565 1.3833(16) ?
C6 H6 . 0.9500 ?

loop_
_geom_hbond_atom_site_label_D
_geom_hbond_atom_site_label_H
_geom_hbond_atom_site_label_A
_geom_hbond_site_symmetry_A
_geom_hbond_distance_DH
_geom_hbond_distance_HA
_geom_hbond_distance_DA
_geom_hbond_angle_DHA
_geom_hbond_publ_flag
O1 H1O O4 4_675 0.832(13) 1.960(13) 2.7652(12) 162.8(14) yes
O1 H2O O4 2_647 0.878(12) 1.791(13) 2.6660(12) 174.3(15) yes
O2 H3O O3 1_545 0.846(12) 1.884(13) 2.7111(12) 165.4(14) yes
O2 H4O O3 3_666 0.867(12) 1.832(12) 2.6895(12) 169.8(14) yes

loop_
_geom_torsion_atom_site_label_1
_geom_torsion_atom_site_label_2
_geom_torsion_atom_site_label_3
_geom_torsion_atom_site_label_4
_geom_torsion_site_symmetry_1
_geom_torsion_site_symmetry_4
_geom_torsion
O2 Co1 N2 C3 . 4_565 -131.43(10)
O2 Co1 N2 C3 4_565 4_565 -41.08(11)
O1 Co1 N2 C3 . 4_565 48.74(10)
O1 Co1 N2 C3 4_565 4_565 138.75(11)
O2 Co1 N2 C3 . . 41.08(11)
O2 Co1 N2 C3 4_565 . 131.43(10)
O1 Co1 N2 C3 . . -138.75(11)
O1 Co1 N2 C3 4_565 . -48.74(10)
O2 Co1 N1 C4 . . 138.16(10)
O2 Co1 N1 C4 4_565 . 47.79(10)
O1 Co1 N1 C4 . . -42.01(10)
O1 Co1 N1 C4 4_565 . -132.04(10)
O2 Co1 N1 C4 . 4_565 -47.79(10)
O2 Co1 N1 C4 4_565 4_565 -138.16(10)
O1 Co1 N1 C4 . 4_565 132.04(10)
O1 Co1 N1 C4 4_565 4_565 42.01(10)
C2 C1 C2 C3 4_565 . -1.3(2)
C4 N1 C4 C5 4_565 . -1.2(2)
Co1 N1 C4 C5 . . 173.06(9)
C6 C5 C4 N1 . . 0.1(2)
C3 N2 C3 C2 4_565 . 1.0(2)
Co1 N2 C3 C2 . . -171.74(9)
C1 C2 C3 N2 . . 0.1(2)
C4 C5 C6 C5 . 4_565 1.0(2)
